data_1540415
loop_
_publ_author_name
'Chang, Wong-Jin'
'Kulkarni, Manohar V.'
'Sun, Chung-Ming'

_publ_section_title
;
 Regioselective one-pot three component synthesis of chiral
 2-iminoselenazolines under sonication
;
_journal_issue 118
_journal_name_full 'RSC Advances'
_journal_page_first 97113
_journal_page_last 97120
_journal_paper_doi 10.1039/C5RA18763J
_journal_volume 5
_journal_year 2015
_chemical_formula_sum 'C16 H15 N Se'
_chemical_formula_weight 300.25
_chemical_name_systematic
;
 ?
;
_space_group_crystal_system monoclinic
_space_group_IT_number 14
_space_group_name_Hall '-P 2yn'
_space_group_name_H-M_alt 'P 1 21/n 1'
_symmetry_space_group_name_Hall '-P 2yn'
_symmetry_space_group_name_H-M 'P 1 21/n 1'
_atom_sites_solution_hydrogens geom
_audit_creation_method SHELXL-2013
_audit_update_record
;
2015-09-15 deposited with the CCDC.
2015-10-22 downloaded from the CCDC.
;
_cell_angle_alpha 90
_cell_angle_beta 98.871(2)
_cell_angle_gamma 90
_cell_formula_units_Z 8
_cell_length_a 14.8679(9)
_cell_length_b 10.0040(6)
_cell_length_c 18.5854(11)
_cell_measurement_reflns_used 5625
_cell_measurement_temperature 100(2)
_cell_measurement_theta_max 26.3484
_cell_measurement_theta_min 2.7880
_cell_volume 2731.3(3)
_computing_cell_refinement 'SAINT V8.34A (Bruker AXS Inc., 2013)'
_computing_data_collection 'APEX2 (Bruker AXS, 2010)'
_computing_data_reduction 'SAINT V8.34A (Bruker AXS Inc., 2013)'
_computing_molecular_graphics 'SHELXTL (Sheldrick, 2008)'
_computing_publication_material SHELXTL
_computing_structure_refinement 'SHELXL-2013 (Sheldrick, 2013)'
_diffrn_ambient_temperature 100(2)
_diffrn_detector_area_resol_mean 8.3333
_diffrn_measured_fraction_theta_full 0.997
_diffrn_measured_fraction_theta_max 0.993
_diffrn_measurement_device_type 'Bruker APEX-II CCD'
_diffrn_measurement_method '\f and \w scans'
_diffrn_radiation_type MoK\a
_diffrn_radiation_wavelength 0.71073
_diffrn_reflns_av_R_equivalents 0.0286
_diffrn_reflns_av_unetI/netI 0.0297
_diffrn_reflns_Laue_measured_fraction_full 0.997
_diffrn_reflns_Laue_measured_fraction_max 0.993
_diffrn_reflns_limit_h_max 18
_diffrn_reflns_limit_h_min -16
_diffrn_reflns_limit_k_max 12
_diffrn_reflns_limit_k_min -12
_diffrn_reflns_limit_l_max 23
_diffrn_reflns_limit_l_min -23
_diffrn_reflns_number 19190
_diffrn_reflns_point_group_measured_fraction_full 0.997
_diffrn_reflns_point_group_measured_fraction_max 0.993
_diffrn_reflns_theta_full 25.242
_diffrn_reflns_theta_max 26.381
_diffrn_reflns_theta_min 1.636
_exptl_absorpt_coefficient_mu 2.731
_exptl_absorpt_correction_T_max 0.9485
_exptl_absorpt_correction_T_min 0.7832
_exptl_absorpt_correction_type multi-scan
_exptl_absorpt_process_details 'SADABS V2012/1 (Bruker AXS Inc.)'
_exptl_crystal_colour Yellow
_exptl_crystal_density_diffrn 1.460
_exptl_crystal_density_meas ?
_exptl_crystal_density_method 'not measured'
_exptl_crystal_description Tabullar
_exptl_crystal_F_000 1216
_exptl_crystal_size_max 0.30
_exptl_crystal_size_mid 0.30
_exptl_crystal_size_min 0.10
_refine_diff_density_max 0.427
_refine_diff_density_min -0.371
_refine_diff_density_rms 0.062
_refine_ls_extinction_method none
_refine_ls_goodness_of_fit_ref 1.026
_refine_ls_hydrogen_treatment constr
_refine_ls_matrix_type full
_refine_ls_number_parameters 325
_refine_ls_number_reflns 5560
_refine_ls_number_restraints 0
_refine_ls_restrained_S_all 1.026
_refine_ls_R_factor_all 0.0409
_refine_ls_R_factor_gt 0.0272
_refine_ls_shift/su_max 0.001
_refine_ls_shift/su_mean 0.000
_refine_ls_structure_factor_coef Fsqd
_refine_ls_weighting_details 'w=1/[\s^2^(Fo^2^)+(0.0268P)^2^+1.3738P] where P=(Fo^2^+2Fc^2^)/3'
_refine_ls_weighting_scheme calc
_refine_ls_wR_factor_gt 0.0575
_refine_ls_wR_factor_ref 0.0615
_reflns_Friedel_coverage 0.000
_reflns_number_gt 4523
_reflns_number_total 5560
_reflns_threshold_expression 'I > 2\s(I)'
_cod_data_source_file c5ra18763j2.cif
_cod_data_source_block mo_140308lt_0m
_cod_depositor_comments
;
The following automatic conversions were performed:

'_exptl_crystal_density_meas' value 'not measured' was changed to '?'
- the value is perceived as not measured.

Automatic conversion script
Id: cif_fix_values 3271 2015-04-21 07:52:19Z andrius 

2019-02-05
Z value and formula fixed to values more according to usual
chemical conventions.                 miguel
;
_cod_original_formula_sum 'C32 H30 N2 Se2'
_cod_original_formula_units_Z 4
_cod_original_formula_weight 600.50
_cod_database_code 1540415
_shelx_space_group_comment
;
The symmetry employed for this shelxl refinement is uniquely defined
by the following loop, which should always be used as a source of
symmetry information in preference to the above space-group names.
They are only intended as comments.
;
_shelxl_version_number 2013-4

loop_
_space_group_symop_operation_xyz
'x, y, z'
'-x+1/2, y+1/2, -z+1/2'
'-x, -y, -z'
'x-1/2, -y-1/2, z-1/2'

loop_
_atom_site_label
_atom_site_type_symbol
_atom_site_fract_x
_atom_site_fract_y
_atom_site_fract_z
_atom_site_U_iso_or_equiv
_atom_site_adp_type
_atom_site_occupancy
_atom_site_site_symmetry_order
_atom_site_calc_flag
_atom_site_refinement_flags_posn
_atom_site_refinement_flags_adp
Se1 Se 0.53413(2) 1.23664(2) 0.07990(2) 0.02899(7) Uani 1 1 d . .
Se2 Se 0.40321(2) -0.47394(2) 0.09937(2) 0.02381(7) Uani 1 1 d . .
N1 N 0.58442(14) 0.95707(18) 0.10292(10) 0.0281(4) Uani 1 1 d . .
N2 N 0.35413(14) -0.19219(19) 0.09939(10) 0.0287(4) Uani 1 1 d . .
C1 C 0.56444(15) 1.0679(2) 0.09400(11) 0.0216(5) Uani 1 1 d . .
C2 C 0.61226(16) 0.8202(2) 0.11441(11) 0.0229(5) Uani 1 1 d . .
H1 H 0.6675 0.8040 0.0920 0.028 Uiso 1 1 calc R U
H15 H 0.5635 0.7607 0.0904 0.028 Uiso 1 1 calc R U
C3 C 0.63219(15) 0.78713(19) 0.19545(11) 0.0194(4) Uani 1 1 d . .
H3 H 0.5798 0.8142 0.2191 0.023 Uiso 1 1 calc R U
H2 H 0.6862 0.8382 0.2183 0.023 Uiso 1 1 calc R U
C4 C 0.65001(14) 0.63640(18) 0.20747(10) 0.0148(4) Uani 1 1 d . .
H14 H 0.5957 0.5885 0.1811 0.018 Uiso 1 1 calc R U
C5 C 0.73171(14) 0.59227(18) 0.17295(10) 0.0149(4) Uani 1 1 d . .
C6 C 0.71837(15) 0.53907(19) 0.10282(11) 0.0210(5) Uani 1 1 d . .
H8 H 0.6582 0.5253 0.0782 0.025 Uiso 1 1 calc R U
C7 C 0.79169(16) 0.5061(2) 0.06854(12) 0.0244(5) Uani 1 1 d . .
H4 H 0.7816 0.4716 0.0203 0.029 Uiso 1 1 calc R U
C8 C 0.87986(16) 0.5232(2) 0.10442(12) 0.0240(5) Uani 1 1 d . .
H5 H 0.9302 0.4997 0.0811 0.029 Uiso 1 1 calc R U
C9 C 0.89420(15) 0.5748(2) 0.17448(12) 0.0225(5) Uani 1 1 d . .
H6 H 0.9545 0.5866 0.1993 0.027 Uiso 1 1 calc R U
C10 C 0.82046(15) 0.60921(19) 0.20839(11) 0.0187(4) Uani 1 1 d . .
H7 H 0.8308 0.6447 0.2564 0.022 Uiso 1 1 calc R U
C11 C 0.65885(14) 0.59552(19) 0.28698(11) 0.0163(4) Uani 1 1 d . .
C12 C 0.63195(15) 0.46698(19) 0.30359(11) 0.0197(4) Uani 1 1 d . .
H13 H 0.6084 0.4079 0.2652 0.024 Uiso 1 1 calc R U
C13 C 0.63903(16) 0.4242(2) 0.37513(12) 0.0244(5) Uani 1 1 d . .
H9 H 0.6199 0.3366 0.3855 0.029 Uiso 1 1 calc R U
C14 C 0.67394(16) 0.5088(2) 0.43142(11) 0.0247(5) Uani 1 1 d . .
H10 H 0.6787 0.4798 0.4805 0.030 Uiso 1 1 calc R U
C15 C 0.70180(16) 0.6359(2) 0.41575(12) 0.0256(5) Uani 1 1 d . .
H11 H 0.7263 0.6940 0.4543 0.031 Uiso 1 1 calc R U
C16 C 0.69433(15) 0.6795(2) 0.34421(11) 0.0212(5) Uani 1 1 d . .
H12 H 0.7135 0.7672 0.3342 0.025 Uiso 1 1 calc R U
C17 C 0.37330(15) -0.3044(2) 0.09980(11) 0.0217(5) Uani 1 1 d . .
C18 C 0.33119(16) -0.0533(2) 0.10729(12) 0.0243(5) Uani 1 1 d . .
H29 H 0.2662 -0.0387 0.0876 0.029 Uiso 1 1 calc R U
H30 H 0.3682 0.0032 0.0793 0.029 Uiso 1 1 calc R U
C19 C 0.34920(15) -0.01345(19) 0.18757(11) 0.0192(4) Uani 1 1 d . .
H17 H 0.4130 -0.0356 0.2079 0.023 Uiso 1 1 calc R U
H16 H 0.3089 -0.0661 0.2146 0.023 Uiso 1 1 calc R U
C20 C 0.33282(15) 0.13669(19) 0.19898(11) 0.0179(4) Uani 1 1 d . .
H28 H 0.3723 0.1876 0.1696 0.021 Uiso 1 1 calc R U
C21 C 0.23466(14) 0.17511(19) 0.17172(10) 0.0161(4) Uani 1 1 d . .
C22 C 0.20964(16) 0.22723(19) 0.10146(11) 0.0225(5) Uani 1 1 d . .
H22 H 0.2549 0.2420 0.0714 0.027 Uiso 1 1 calc R U
C23 C 0.11870(17) 0.2576(2) 0.07510(12) 0.0260(5) Uani 1 1 d . .
H18 H 0.1020 0.2918 0.0272 0.031 Uiso 1 1 calc R U
C24 C 0.05310(16) 0.2373(2) 0.11969(12) 0.0267(5) Uani 1 1 d . .
H19 H -0.0089 0.2570 0.1020 0.032 Uiso 1 1 calc R U
C25 C 0.07725(16) 0.1890(2) 0.18920(12) 0.0256(5) Uani 1 1 d . .
H20 H 0.0322 0.1767 0.2197 0.031 Uiso 1 1 calc R U
C26 C 0.16710(15) 0.15832(19) 0.21471(11) 0.0208(5) Uani 1 1 d . .
H21 H 0.1830 0.1249 0.2628 0.025 Uiso 1 1 calc R U
C27 C 0.36030(14) 0.17694(19) 0.27866(11) 0.0176(4) Uani 1 1 d . .
C28 C 0.38421(15) 0.3087(2) 0.29447(11) 0.0222(5) Uani 1 1 d . .
H27 H 0.3842 0.3709 0.2558 0.027 Uiso 1 1 calc R U
C29 C 0.40828(17) 0.3515(2) 0.36599(12) 0.0281(5) Uani 1 1 d . .
H26 H 0.4240 0.4424 0.3760 0.034 Uiso 1 1 calc R U
C30 C 0.40922(16) 0.2616(2) 0.42250(12) 0.0282(5) Uani 1 1 d . .
H25 H 0.4258 0.2902 0.4715 0.034 Uiso 1 1 calc R U
C31 C 0.38602(16) 0.1305(2) 0.40745(12) 0.0265(5) Uani 1 1 d . .
H24 H 0.3867 0.0685 0.4463 0.032 Uiso 1 1 calc R U
C32 C 0.36162(15) 0.0878(2) 0.33614(12) 0.0228(5) Uani 1 1 d . .
H23 H 0.3457 -0.0031 0.3265 0.027 Uiso 1 1 calc R U

loop_
_atom_site_aniso_label
_atom_site_aniso_U_11
_atom_site_aniso_U_22
_atom_site_aniso_U_33
_atom_site_aniso_U_23
_atom_site_aniso_U_13
_atom_site_aniso_U_12
Se1 0.02706(14) 0.01872(11) 0.04256(15) 0.00848(9) 0.00964(11) 0.00589(10)
Se2 0.02383(13) 0.01974(11) 0.02743(12) -0.00345(8) 0.00265(9) 0.00154(9)
N1 0.0256(11) 0.0199(10) 0.0380(11) 0.0074(8) 0.0023(9) 0.0049(8)
N2 0.0258(12) 0.0259(10) 0.0348(11) -0.0082(8) 0.0058(9) 0.0031(9)
C1 0.0170(12) 0.0255(11) 0.0224(11) 0.0032(9) 0.0035(9) 0.0003(9)
C2 0.0203(12) 0.0165(10) 0.0314(12) 0.0039(9) 0.0021(10) 0.0051(9)
C3 0.0159(11) 0.0164(10) 0.0269(11) -0.0004(8) 0.0065(9) 0.0019(8)
C4 0.0103(10) 0.0143(9) 0.0198(10) -0.0019(7) 0.0015(8) -0.0003(8)
C5 0.0136(11) 0.0101(9) 0.0211(10) 0.0032(7) 0.0031(8) 0.0011(8)
C6 0.0186(12) 0.0192(10) 0.0248(11) -0.0018(8) 0.0018(9) -0.0006(9)
C7 0.0271(13) 0.0232(11) 0.0238(11) -0.0030(9) 0.0067(10) 0.0005(10)
C8 0.0227(13) 0.0204(10) 0.0322(12) 0.0054(9) 0.0145(10) 0.0077(9)
C9 0.0126(11) 0.0227(11) 0.0318(12) 0.0083(9) 0.0028(9) 0.0019(9)
C10 0.0184(12) 0.0172(10) 0.0202(10) 0.0029(8) 0.0026(9) 0.0005(9)
C11 0.0106(11) 0.0177(9) 0.0215(10) -0.0001(8) 0.0049(8) 0.0016(8)
C12 0.0184(12) 0.0175(10) 0.0235(11) -0.0034(8) 0.0044(9) -0.0009(9)
C13 0.0257(13) 0.0185(10) 0.0300(12) 0.0032(9) 0.0074(10) -0.0008(9)
C14 0.0249(13) 0.0309(11) 0.0190(10) 0.0029(9) 0.0054(9) 0.0005(10)
C15 0.0241(13) 0.0290(11) 0.0234(11) -0.0062(9) 0.0022(10) -0.0037(10)
C16 0.0197(12) 0.0199(10) 0.0249(11) -0.0017(8) 0.0066(9) -0.0050(9)
C17 0.0180(12) 0.0289(12) 0.0184(10) -0.0057(9) 0.0035(9) 0.0012(10)
C18 0.0245(13) 0.0193(10) 0.0286(12) -0.0040(9) 0.0023(10) 0.0072(9)
C19 0.0165(11) 0.0174(10) 0.0236(10) 0.0007(8) 0.0031(9) 0.0034(9)
C20 0.0154(11) 0.0172(9) 0.0216(11) 0.0010(8) 0.0050(9) -0.0005(8)
C21 0.0149(11) 0.0134(9) 0.0194(10) -0.0026(8) 0.0011(9) 0.0014(8)
C22 0.0289(13) 0.0147(9) 0.0247(11) -0.0026(8) 0.0064(10) -0.0005(9)
C23 0.0296(14) 0.0199(10) 0.0250(11) -0.0012(9) -0.0071(10) 0.0032(10)
C24 0.0191(12) 0.0199(10) 0.0386(13) -0.0076(9) -0.0034(10) 0.0047(9)
C25 0.0190(12) 0.0246(11) 0.0336(13) -0.0062(9) 0.0048(10) -0.0013(10)
C26 0.0216(13) 0.0189(10) 0.0221(11) -0.0026(8) 0.0046(9) -0.0001(9)
C27 0.0110(11) 0.0201(10) 0.0205(10) -0.0002(8) -0.0013(9) 0.0039(8)
C28 0.0200(12) 0.0224(10) 0.0231(11) 0.0076(9) -0.0001(9) 0.0027(9)
C29 0.0265(14) 0.0223(11) 0.0328(12) -0.0053(9) -0.0040(11) -0.0007(10)
C30 0.0203(13) 0.0429(14) 0.0195(11) -0.0061(10) -0.0025(9) 0.0096(11)
C31 0.0201(13) 0.0370(13) 0.0241(12) 0.0104(9) 0.0084(10) 0.0045(10)
C32 0.0168(12) 0.0221(11) 0.0295(12) 0.0043(9) 0.0037(9) -0.0020(9)

loop_
_atom_type_symbol
_atom_type_description
_atom_type_scat_dispersion_real
_atom_type_scat_dispersion_imag
_atom_type_scat_source
C C 0.0033 0.0016 'International Tables Vol C Tables 4.2.6.8 and 6.1.1.4'
H H 0.0000 0.0000 'International Tables Vol C Tables 4.2.6.8 and 6.1.1.4'
N N 0.0061 0.0033 'International Tables Vol C Tables 4.2.6.8 and 6.1.1.4'
Se Se -0.0929 2.2259 'International Tables Vol C Tables 4.2.6.8 and 6.1.1.4'

loop_
_geom_angle_atom_site_label_1
_geom_angle_atom_site_label_2
_geom_angle_atom_site_label_3
_geom_angle
C1 N1 C2 178.2(2)
C17 N2 C18 173.8(2)
N1 C1 Se1 179.7(2)
N1 C2 C3 111.16(17)
N1 C2 H1 109.4
C3 C2 H1 109.4
N1 C2 H15 109.4
C3 C2 H15 109.4
H1 C2 H15 108.0
C2 C3 C4 110.99(16)
C2 C3 H3 109.4
C4 C3 H3 109.4
C2 C3 H2 109.4
C4 C3 H2 109.4
H3 C3 H2 108.0
C11 C4 C5 112.11(16)
C11 C4 C3 113.05(16)
C5 C4 C3 110.65(16)
C11 C4 H14 106.9
C5 C4 H14 106.9
C3 C4 H14 106.9
C10 C5 C6 118.5(2)
C10 C5 C4 121.66(18)
C6 C5 C4 119.79(18)
C7 C6 C5 120.9(2)
C7 C6 H8 119.6
C5 C6 H8 119.6
C6 C7 C8 120.1(2)
C6 C7 H4 119.9
C8 C7 H4 119.9
C9 C8 C7 119.7(2)
C9 C8 H5 120.2
C7 C8 H5 120.2
C8 C9 C10 120.0(2)
C8 C9 H6 120.0
C10 C9 H6 120.0
C9 C10 C5 120.82(19)
C9 C10 H7 119.6
C5 C10 H7 119.6
C16 C11 C12 118.32(18)
C16 C11 C4 123.08(18)
C12 C11 C4 118.59(17)
C13 C12 C11 121.02(19)
C13 C12 H13 119.5
C11 C12 H13 119.5
C14 C13 C12 120.0(2)
C14 C13 H9 120.0
C12 C13 H9 120.0
C15 C14 C13 119.6(2)
C15 C14 H10 120.2
C13 C14 H10 120.2
C14 C15 C16 120.6(2)
C14 C15 H11 119.7
C16 C15 H11 119.7
C15 C16 C11 120.47(19)
C15 C16 H12 119.8
C11 C16 H12 119.8
N2 C17 Se2 179.2(2)
N2 C18 C19 109.99(17)
N2 C18 H29 109.7
C19 C18 H29 109.7
N2 C18 H30 109.7
C19 C18 H30 109.7
H29 C18 H30 108.2
C18 C19 C20 112.39(16)
C18 C19 H17 109.1
C20 C19 H17 109.1
C18 C19 H16 109.1
C20 C19 H16 109.1
H17 C19 H16 107.9
C21 C20 C27 110.87(17)
C21 C20 C19 111.39(17)
C27 C20 C19 111.45(16)
C21 C20 H28 107.6
C27 C20 H28 107.6
C19 C20 H28 107.6
C26 C21 C22 118.0(2)
C26 C21 C20 121.42(18)
C22 C21 C20 120.54(19)
C23 C22 C21 120.7(2)
C23 C22 H22 119.7
C21 C22 H22 119.7
C24 C23 C22 119.3(2)
C24 C23 H18 120.4
C22 C23 H18 120.4
C25 C24 C23 120.4(2)
C25 C24 H19 119.8
C23 C24 H19 119.8
C24 C25 C26 120.0(2)
C24 C25 H20 120.0
C26 C25 H20 120.0
C25 C26 C21 121.6(2)
C25 C26 H21 119.2
C21 C26 H21 119.2
C28 C27 C32 118.36(18)
C28 C27 C20 118.54(17)
C32 C27 C20 123.09(18)
C27 C28 C29 121.03(19)
C27 C28 H27 119.5
C29 C28 H27 119.5
C30 C29 C28 119.9(2)
C30 C29 H26 120.1
C28 C29 H26 120.1
C31 C30 C29 119.6(2)
C31 C30 H25 120.2
C29 C30 H25 120.2
C30 C31 C32 120.6(2)
C30 C31 H24 119.7
C32 C31 H24 119.7
C31 C32 C27 120.5(2)
C31 C32 H23 119.7
C27 C32 H23 119.7

loop_
_geom_bond_atom_site_label_1
_geom_bond_atom_site_label_2
_geom_bond_distance
Se1 C1 1.756(2)
Se2 C17 1.754(2)
N1 C1 1.153(3)
N1 C2 1.437(3)
N2 C17 1.158(3)
N2 C18 1.444(3)
C2 C3 1.526(3)
C2 H1 0.9900
C2 H15 0.9900
C3 C4 1.541(3)
C3 H3 0.9900
C3 H2 0.9900
C4 C11 1.519(3)
C4 C5 1.524(3)
C4 H14 1.0000
C5 C10 1.391(3)
C5 C6 1.393(3)
C6 C7 1.385(3)
C6 H8 0.9500
C7 C8 1.387(3)
C7 H4 0.9500
C8 C9 1.386(3)
C8 H5 0.9500
C9 C10 1.390(3)
C9 H6 0.9500
C10 H7 0.9500
C11 C16 1.394(3)
C11 C12 1.395(3)
C12 C13 1.385(3)
C12 H13 0.9500
C13 C14 1.383(3)
C13 H9 0.9500
C14 C15 1.382(3)
C14 H10 0.9500
C15 C16 1.387(3)
C15 H11 0.9500
C16 H12 0.9500
C18 C19 1.528(3)
C18 H29 0.9900
C18 H30 0.9900
C19 C20 1.542(3)
C19 H17 0.9900
C19 H16 0.9900
C20 C21 1.519(3)
C20 C27 1.528(3)
C20 H28 1.0000
C21 C26 1.387(3)
C21 C22 1.402(3)
C22 C23 1.399(3)
C22 H22 0.9500
C23 C24 1.389(3)
C23 H18 0.9500
C24 C25 1.374(3)
C24 H19 0.9500
C25 C26 1.381(3)
C25 H20 0.9500
C26 H21 0.9500
C27 C28 1.385(3)
C27 C32 1.389(3)
C28 C29 1.390(3)
C28 H27 0.9500
C29 C30 1.381(3)
C29 H26 0.9500
C30 C31 1.374(3)
C30 H25 0.9500
C31 C32 1.386(3)
C31 H24 0.9500
C32 H23 0.9500
